data_2202247
loop_
_publ_author_name
'Holger Fleischer'
'Simon Parsons'
'Colin R. Pulham'

_publ_section_title
;
 Tetramethyllead(IV) at 150K
;
_journal_issue 1
_journal_name_full 'Acta Crystallographica Section E'
_journal_page_first m11
_journal_page_last m13
_journal_paper_doi 10.1107/S1600536802022201
_journal_volume 59
_journal_year 2003
_chemical_formula_iupac '[Pb (C1 H3)4]'
_chemical_formula_moiety 'C4 H12 Pb1'
_chemical_formula_sum 'C4 H12 Pb'
_chemical_formula_weight 267.34
_chemical_melting_point 243
_chemical_name_systematic
;
Tetramethyl lead
;
_space_group_IT_number 205
_symmetry_cell_setting cubic
_symmetry_space_group_name_Hall '-P 2ac 2ab 3'
_symmetry_space_group_name_H-M 'P a -3'
_atom_sites_solution_hydrogens geom
_atom_sites_solution_primary direct
_cell_angle_alpha 90
_cell_angle_beta 90
_cell_angle_gamma 90
_cell_formula_units_Z 8
_cell_length_a 11.1725(6)
_cell_length_b 11.1725(6)
_cell_length_c 11.1725(6)
_cell_measurement_reflns_used 3546
_cell_measurement_temperature 150
_cell_measurement_theta_max 28.5
_cell_measurement_theta_min 3
_cell_volume 1394.60(13)
_computing_cell_refinement
;
SAINT (Bruker, 2002)
;
_computing_data_collection
;
SMART (Bruker, 2001)
;
_computing_data_reduction
;
SAINT
;
_computing_molecular_graphics
;
CAMERON (Watkin et al., 1996)
;
_computing_publication_material
;
CRYSTALS
;
_computing_structure_refinement
;
CRYSTALS (Watkin et al., 2001)
;
_computing_structure_solution
;
SHELXS97 (Sheldrick, 1997)
;
_diffrn_ambient_temperature 150
_diffrn_measured_fraction_theta_full 0.997
_diffrn_measured_fraction_theta_max 0.975
_diffrn_measurement_device_type
;
Bruker SMART APEX CCD
;
_diffrn_measurement_method \w
_diffrn_radiation_monochromator graphite
_diffrn_radiation_type MoK\a
_diffrn_radiation_wavelength 0.71073
_diffrn_reflns_av_R_equivalents 0.062
_diffrn_reflns_limit_h_max 14
_diffrn_reflns_limit_h_min -13
_diffrn_reflns_limit_k_max 14
_diffrn_reflns_limit_k_min -14
_diffrn_reflns_limit_l_max 14
_diffrn_reflns_limit_l_min -7
_diffrn_reflns_number 7703
_diffrn_reflns_theta_full 28.1
_diffrn_reflns_theta_max 28.6
_diffrn_reflns_theta_min 3.2
_diffrn_standards_decay_% 0.0
_diffrn_standards_interval_count 0
_diffrn_standards_interval_time 0
_diffrn_standards_number 0
_exptl_absorpt_coefficient_mu 24.07
_exptl_absorpt_correction_T_max 1.000
_exptl_absorpt_correction_T_min 0.111
_exptl_absorpt_correction_type multi-scan
_exptl_absorpt_process_details
;
[SADABS (Sheldrick, 2002) based on the method of Blessing (1995)]
;
_exptl_crystal_colour colourless
_exptl_crystal_density_diffrn 2.546
_exptl_crystal_density_method 'not measured'
_exptl_crystal_description cylinder
_exptl_crystal_F_000 944.00
_exptl_crystal_size_max 3.00
_exptl_crystal_size_mid 0.40
_exptl_crystal_size_min 0.40
_exptl_crystal_size_rad 0.20
_refine_diff_density_max 1.55
_refine_diff_density_min -1.84
_refine_ls_extinction_coef 139.(12)
_refine_ls_extinction_method 'Larson (1970), equation 22'
_refine_ls_goodness_of_fit_ref 1.07
_refine_ls_hydrogen_treatment noref
_refine_ls_matrix_type full
_refine_ls_number_parameters 17
_refine_ls_number_reflns 577
_refine_ls_R_factor_all 0.048
_refine_ls_R_factor_gt 0.033
_refine_ls_shift/su_max <0.001
_refine_ls_structure_factor_coef Fsqd
_refine_ls_weighting_details
;
Method= Tukey and Prince (Carruthers & Watkin, 1979)
W = [weight][1-(deltaF/6\sF)^2]^ where
[weight] is given by a five-term Chebychev polynomial
with coefficients: 96.4 162. 107. 51.2 13.7
;
_refine_ls_weighting_scheme calc
_refine_ls_wR_factor_all 0.121
_refine_ls_wR_factor_gt 0.094
_refine_ls_wR_factor_ref 0.105
_reflns_number_gt 375
_reflns_number_total 586
_reflns_threshold_expression I>2\s(I)
_cod_data_source_file ya6144.cif
_cod_data_source_block I
_cod_depositor_comments
;
The following automatic conversions were performed:
'_symmetry_cell_setting' value 'Cubic' changed to 'cubic' according to
'/home/saulius/struct/CIF-dictionaries/cif_core.dic' dictionary named
'cif_core.dic' version 2.4.1 from 2010-06-29.

Automatic conversion script
Id: cif_fix_enum 1527 2010-12-29 10:47:43Z saulius 

The following automatic conversions were performed:

'_symmetry_cell_setting' value 'Cubic' changed to 'cubic' according
to /home/saulius/struct/CIF-dictionaries/cif_core.dic dictionary
named 'cif_core.dic' version 2.4.1 from 2010-06-29.

Automatic conversion script
Id: cif_fix_values 1715 2011-07-08 13:25:40Z adriana 
;
_cod_original_sg_symbol_Hall ' -P 2ac 2ab 3'
_cod_original_formula_sum 'C4 H12 Pb1'
_cod_database_code 2202247
_cod_database_fobs_code 2202247

loop_
_symmetry_equiv_pos_as_xyz
x,y,z
-x,-y,-z
y,z,x
-y,-z,-x
z,x,y
-z,-x,-y
x+1/2,y,-z+1/2
-x+1/2,-y,z+1/2
y+1/2,z,-x+1/2
-y+1/2,-z,x+1/2
z+1/2,x,-y+1/2
-z+1/2,-x,y+1/2
y+1/2,-z+1/2,-x
-y+1/2,z+1/2,x
z+1/2,-x+1/2,-y
-z+1/2,x+1/2,y
-z,x+1/2,-y+1/2
z,-x+1/2,y+1/2
-x,y+1/2,-z+1/2
x,-y+1/2,z+1/2
-y,z+1/2,-x+1/2
y,-z+1/2,x+1/2
x+1/2,-y+1/2,-z
-x+1/2,y+1/2,z

loop_
_atom_site_label
_atom_site_fract_x
_atom_site_fract_y
_atom_site_fract_z
_atom_site_U_iso_or_equiv
_atom_site_adp_type
_atom_site_occupancy
_atom_site_type_symbol
Pb1 0.872030(14) 0.372030(14) 0.127970(14) 0.0145 Uani 1.0000 Pb
C1 0.7586(8) 0.2586(8) 0.2414(8) 0.0258 Uani 1.0000 C
C2 0.9865(8) 0.2561(6) 0.0148(5) 0.0224 Uani 1.0000 C
H11 0.7071 0.3109 0.2921 0.0315 Uiso 1.0000 H
H21 1.0390 0.3065 -0.0370 0.0254 Uiso 1.0000 H
H22 1.0382 0.2043 0.0675 0.0254 Uiso 1.0000 H
H23 0.9353 0.2035 -0.0363 0.0254 Uiso 1.0000 H

loop_
_atom_site_aniso_label
_atom_site_aniso_U_11
_atom_site_aniso_U_22
_atom_site_aniso_U_33
_atom_site_aniso_U_12
_atom_site_aniso_U_13
_atom_site_aniso_U_23
Pb1 0.0145(3) 0.0145(3) 0.0145(3) -0.00001(6) 0.00001(6) 0.00001(6)
C1 0.026(2) 0.026(2) 0.026(2) -0.002(3) 0.002(3) 0.002(3)
C2 0.027(3) 0.018(3) 0.021(2) 0.003(2) 0.005(3) -0.007(2)

loop_
_atom_type_symbol
_atom_type_scat_dispersion_real
_atom_type_scat_dispersion_imag
_atom_type_scat_source
'C   ' 0.0033 0.0016 International_Tables_Vol_IV_Table_2.2B
'H   ' 0.0000 0.0000 International_Tables_Vol_IV_Table_2.2B
'Pb  ' -3.3944 10.1111 International_Tables_Vol_IV_Table_2.2B

loop_
_geom_angle_atom_site_label_1
_geom_angle_atom_site_label_2
_geom_angle_atom_site_label_3
_geom_angle_site_symmetry_3
_geom_angle
_geom_angle_publ_flag
C2 Pb1 C1 . 108.96(16) yes
C2 Pb1 C2 13_556 109.98(16) yes
Pb1 C2 H21 . 109.906 no
Pb1 C2 H22 . 109.458 no
H21 C2 H22 . 108.993 no
Pb1 C2 H23 . 109.858 no
H21 C2 H23 . 109.669 no
H22 C2 H23 . 108.937 no
Pb1 C1 H11 . 108.908 no
H11 C1 H11 13_556 110.029 no

loop_
_geom_bond_atom_site_label_1
_geom_bond_atom_site_label_2
_geom_bond_site_symmetry_1
_geom_bond_site_symmetry_2
_geom_bond_distance
_geom_bond_publ_flag
Pb1 C1 . . 2.194(15) yes
Pb1 C2 . . 2.216(7) yes
C2 H21 . . 0.998 no
C2 H22 . . 1.008 no
C2 H23 . . 0.999 no
C1 H11 . . 0.997 no

loop_
_cod_related_entry_id
_cod_related_entry_database
_cod_related_entry_code
1 ChemSpider 6154
